data_7131739
loop_
_publ_author_name
'Biswas, Sourav'
'Hossain, Sakiat'
'Kosaka, Taiga'
'Sakai, Jin'
'Arima, Daichi'
'Niihori, Yoshiki'
'Mitsui, Masaaki'
'Jiang, De-en'
'Das, Saikat'
'Wang, Song'
'Negishi, Yuichi'

_publ_section_title
;
 Nested Keplerian architecture of [Cu58H20(SPr)36(PPh3)8]2+ nanocluster
;
_journal_name_full 'Chemical Communications'
_journal_paper_doi 10.1039/D3CC01811C
_journal_year 2023
_chemical_formula_moiety 'C252 H372 Cu58 P8 S36, 3(C6 H14), (B F4)'
_chemical_formula_sum 'C270 H414 B Cu58 F4 P8 S36'
_chemical_formula_weight 8834.71
_chemical_name_systematic Cu58
_chemical_properties_physical Air-sensitive,Hygroscopic,Heat-sensitive
_space_group_crystal_system trigonal
_space_group_IT_number 148
_space_group_name_Hall '-R 3'
_space_group_name_H-M_alt 'R -3 :H'
_atom_sites_solution_hydrogens geom
_atom_sites_solution_primary dual
_audit_creation_date 2023-06-21
_audit_creation_method
;
Olex2 1.5
(compiled 2023.03.06 svn.rbb2c1857 for OlexSys, GUI svn.r6748)
;
_audit_update_record
;
2023-06-24 deposited with the CCDC.	2023-06-26 downloaded from the CCDC.
;
_cell_angle_alpha 90
_cell_angle_beta 90
_cell_angle_gamma 120
_cell_formula_units_Z 3
_cell_length_a 23.3990(7)
_cell_length_b 23.3990(7)
_cell_length_c 57.171(4)
_cell_measurement_reflns_used 2333
_cell_measurement_temperature 90.15
_cell_measurement_theta_max 20.785
_cell_measurement_theta_min 2.683
_cell_volume 27108(2)
_computing_cell_refinement 'SAINT V8.40A (Bruker, 2019)'
_computing_data_collection 'Bruker APEX3, v2019.1 '
_computing_data_reduction 'SAINT V8.40A (Bruker, 2019)'
_computing_molecular_graphics 'Olex2 1.5 (Dolomanov et al., 2009)'
_computing_publication_material 'Olex2 1.5 (Dolomanov et al., 2009)'
_computing_structure_refinement 'SHELXL 2018/3 (Sheldrick, 2015)'
_computing_structure_solution 'SHELXT 2014/5 (Sheldrick, 2014)'
_diffrn_ambient_temperature 90.15
_diffrn_measured_fraction_theta_full 0.919
_diffrn_measured_fraction_theta_max 0.919
_diffrn_measurement_device_type 'Bruker APEX-II CCD'
_diffrn_measurement_method '\f and \w scans'
_diffrn_radiation_type MoK\a
_diffrn_radiation_wavelength 0.71073
_diffrn_reflns_av_R_equivalents 0.0539
_diffrn_reflns_av_unetI/netI 0.0830
_diffrn_reflns_Laue_measured_fraction_full 0.919
_diffrn_reflns_Laue_measured_fraction_max 0.919
_diffrn_reflns_limit_h_max 23
_diffrn_reflns_limit_h_min -20
_diffrn_reflns_limit_k_max 23
_diffrn_reflns_limit_k_min -23
_diffrn_reflns_limit_l_max 55
_diffrn_reflns_limit_l_min -31
_diffrn_reflns_number 14513
_diffrn_reflns_point_group_measured_fraction_full 0.919
_diffrn_reflns_point_group_measured_fraction_max 0.919
_diffrn_reflns_theta_full 20.810
_diffrn_reflns_theta_max 20.810
_diffrn_reflns_theta_min 2.041
_diffrn_source_current 1.4
_diffrn_source_power 0.07
_diffrn_source_voltage 50.0
_diffrn_standards_number 0
_exptl_absorpt_coefficient_mu 3.615
_exptl_absorpt_correction_T_max 0.5600
_exptl_absorpt_correction_T_min 0.4914
_exptl_absorpt_correction_type multi-scan
_exptl_absorpt_process_details
;
SADABS-2016/2 (Bruker,2016/2) was used for absorption correction.
wR2(int) was 0.0772 before and 0.0416 after correction.
The Ratio of minimum to maximum transmission is 0.8775.
The \l/2 correction factor is Not present.
;
_exptl_crystal_colour red
_exptl_crystal_colour_primary red
_exptl_crystal_density_diffrn 1.639
_exptl_crystal_description hexagonal
_exptl_crystal_F_000 13482
_exptl_crystal_preparation Luminescent
_exptl_crystal_size_max 0.6
_exptl_crystal_size_mid 0.4
_exptl_crystal_size_min 0.4
_refine_diff_density_max 2.927
_refine_diff_density_min -1.269
_refine_diff_density_rms 0.223
_refine_ls_extinction_method none
_refine_ls_goodness_of_fit_ref 1.064
_refine_ls_hydrogen_treatment constr
_refine_ls_matrix_type full
_refine_ls_number_parameters 609
_refine_ls_number_reflns 5817
_refine_ls_number_restraints 485
_refine_ls_restrained_S_all 1.026
_refine_ls_R_factor_all 0.1114
_refine_ls_R_factor_gt 0.0587
_refine_ls_shift/su_max 0.001
_refine_ls_shift/su_mean 0.000
_refine_ls_structure_factor_coef Fsqd
_refine_ls_weighting_details 'w=1/[\s^2^(Fo^2^)+(0.1155P)^2^+268.9969P] where P=(Fo^2^+2Fc^2^)/3'
_refine_ls_weighting_scheme calc
_refine_ls_wR_factor_gt 0.1672
_refine_ls_wR_factor_ref 0.2028
_reflns_Friedel_coverage 0.000
_reflns_number_gt 3984
_reflns_number_total 5817
_reflns_threshold_expression 'I > 2\s(I)'
_cod_data_source_file d3cc01811c2.cif
_cod_data_source_block Cu58
_cod_original_cell_volume 27108(3)
_cod_original_sg_symbol_H-M 'R -3'
_cod_database_code 7131739
_shelx_shelxl_version_number 2018/3
_shelx_space_group_comment
;
The symmetry employed for this shelxl refinement is uniquely defined
by the following loop, which should always be used as a source of
symmetry information in preference to the above space-group names.
They are only intended as comments.
;
_shelx_estimated_absorpt_t_max 0.326
_shelx_estimated_absorpt_t_min 0.220
_olex2_refinement_description
;
1. Fixed Uiso
 At 1.2 times of:
  All C(H) groups, All C(H,H) groups
 At 1.5 times of:
  All C(H,H,H) groups
2. Restrained distances
 F1-B1 = F2-B1
 1.43 with sigma of 0.02
 C25-C17
 1.39 with sigma of 0.02
 C16-C15 = C41-C15
 1.53 with sigma of 0.02
3. Uiso/Uaniso restraints and constraints
C1 \\sim C15 \\sim C48 \\sim C4 \\sim C9 \\sim C6 \\sim C27 \\sim C8 \\sim C2
\\sim C10 \\sim C12 \\sim C25 \\sim C14 \\sim C16 \\sim C18 \\sim C17 \\sim C20
\\sim C19 \\sim C22 \\sim C41 \\sim C24 \\sim C3 \\sim C26 \\sim C13 \\sim C28
\\sim C7 \\sim C30 \\sim C29 \\sim C32 \\sim C31 \\sim C34 \\sim C33 \\sim C36
\\sim C35 \\sim C38 \\sim C37 \\sim C40 \\sim C39 \\sim C42 \\sim C5 \\sim C44
\\sim C46: within 1.7A with sigma of 0.04 and sigma for terminal atoms of 0.08
within 1.7A
C21 \\sim C43 \\sim C11 \\sim C45 \\sim C47 \\sim C23: within 1.7A with sigma
of 0.02 and sigma for terminal atoms of 0.04 within 1.7A
4. Rigid body (RIGU) restrains
 C1, C15, C48, C4, C9, C6, C27, C8, C2, C10, C12, C25, C14, C16, C18, C17, C20,
  C19, C22, C41, C24, C3, C26, C13, C28, C7, C30, C29, C32, C31, C34, C33, C36,
 C35, C38, C37, C40, C39, C42, C5, C44, C46
 with sigma for 1-2 distances of 0.004 and sigma for 1-3 distances of 0.004
 C21, C43, C11, C45, C23, C47
 with sigma for 1-2 distances of 0.004 and sigma for 1-3 distances of 0.004
 F1, F2, B1
 with sigma for 1-2 distances of 0.004 and sigma for 1-3 distances of 0.004
5. Others
 Fixed Sof: C21(0.5) H21A(0.5) H21B(0.5) H21C(0.5) C43(0.5) H43A(0.5)
 H43B(0.5) C11(0.5) H11A(0.5) H11B(0.5) C45(0.5) H45A(0.5) H45B(0.5) C23(0.5)
 H23A(0.5) H23B(0.5) H23C(0.5) C47(0.5) H47A(0.5) H47B(0.5)
6.a Secondary CH2 refined with riding coordinates:
 C1(H1A,H1B), C6(H6A,H6B), C8(H8A,H8B), C12(H12A,H12B), C14(H14A,H14B),
 C16(H16A,H16B), C24(H24A,H24B), C26(H26A,H26B), C36(H36A,H36B), C13(H13A,H13B),
  C7(H7A,H7B), C15(H15A,H15B), C43(H43A,H43B), C11(H11A,H11B), C45(H45A,H45B),
 C47(H47A,H47B)
6.b Aromatic/amide H refined with riding coordinates:
 C4(H4), C10(H10), C20(H20), C22(H22), C30(H30), C32(H32), C34(H34), C38(H38),
 C42(H42), C48(H48), C3(H3), C27(H27), C29(H29), C31(H31), C33(H33), C17(H17),
 C35(H35), C9(H9), C19(H19), C39(H39)
6.c Idealised Me refined as rotating group:
 C44(H44A,H44B,H44C), C46(H46A,H46B,H46C), C2(H2A,H2B,H2C), C37(H37A,H37B,
 H37C), C5(H5A,H5B,H5C), C41(H41A,H41B,H41C), C21(H21A,H21B,H21C), C23(H23A,
 H23B,H23C)
;
_olex2_submission_original_sample_id Cu58
_olex2_submission_special_instructions 'No special instructions were received'

loop_
_space_group_symop_operation_xyz
'x, y, z'
'-y, x-y, z'
'-x+y, -x, z'
'x+2/3, y+1/3, z+1/3'
'-y+2/3, x-y+1/3, z+1/3'
'-x+y+2/3, -x+1/3, z+1/3'
'x+1/3, y+2/3, z+2/3'
'-y+1/3, x-y+2/3, z+2/3'
'-x+y+1/3, -x+2/3, z+2/3'
'-x, -y, -z'
'y, -x+y, -z'
'x-y, x, -z'
'-x+2/3, -y+1/3, -z+1/3'
'y+2/3, -x+y+1/3, -z+1/3'
'x-y+2/3, x+1/3, -z+1/3'
'-x+1/3, -y+2/3, -z+2/3'
'y+1/3, -x+y+2/3, -z+2/3'
'x-y+1/3, x+2/3, -z+2/3'

loop_
_atom_site_label
_atom_site_type_symbol
_atom_site_fract_x
_atom_site_fract_y
_atom_site_fract_z
_atom_site_U_iso_or_equiv
_atom_site_adp_type
_atom_site_occupancy
_atom_site_site_symmetry_order
_atom_site_calc_flag
_atom_site_refinement_flags_posn
_atom_site_refinement_flags_adp
_atom_site_refinement_flags_occupancy
_atom_site_disorder_assembly
_atom_site_disorder_group
Cu1 Cu 0.53689(7) 0.58531(8) 0.66692(4) 0.0446(6) Uani 1 1 d . . . . .
Cu4 Cu 0.35986(7) 0.58978(7) 0.68001(4) 0.0407(5) Uani 1 1 d . . . . .
Cu6 Cu 0.45617(8) 0.82913(7) 0.75085(4) 0.0450(6) Uani 1 1 d . . . . .
Cu8 Cu 0.333333 0.666667 0.70645(7) 0.0414(9) Uani 1 3 d S T P . .
Cu10 Cu 0.66410(7) 0.74968(8) 0.62414(4) 0.0450(6) Uani 1 1 d . . . . .
Cu11 Cu 0.45440(8) 0.57681(8) 0.70244(4) 0.0511(6) Uani 1 1 d . . . . .
Cu3 Cu 0.41436(7) 0.69799(8) 0.74354(4) 0.0490(6) Uani 1 1 d . . . . .
Cu7 Cu 0.46305(8) 0.69971(7) 0.70021(4) 0.0449(6) Uani 1 1 d . . . . .
Cu2 Cu 0.333333 0.666667 0.79443(7) 0.0499(10) Uani 1 3 d S T P . .
Cu9 Cu 0.51567(8) 0.83393(8) 0.70944(4) 0.0528(6) Uani 1 1 d . . . . .
Cu5 Cu 0.55407(8) 0.71206(9) 0.66801(4) 0.0518(6) Uani 1 1 d . . . . .
S1 S 0.57620(15) 0.79004(15) 0.69581(8) 0.0437(11) Uani 1 1 d . . . . .
S4 S 0.62690(15) 0.68007(16) 0.65804(8) 0.0435(11) Uani 1 1 d . . . . .
S6 S 0.50995(16) 0.52110(16) 0.69842(8) 0.0462(12) Uani 1 1 d . . . . .
S3 S 0.46298(16) 0.63751(16) 0.73450(8) 0.0456(11) Uani 1 1 d . . . . .
S2 S 0.55064(16) 0.91235(16) 0.73759(8) 0.0462(11) Uani 1 1 d . . . . .
S5 S 0.43223(16) 0.75173(17) 0.77784(9) 0.0489(12) Uani 1 1 d . . . . .
P1 P 0.76465(17) 0.77100(19) 0.61303(9) 0.0516(13) Uani 1 1 d . . . . .
P2 P 0.333333 0.666667 0.83355(18) 0.067(2) Uani 1 3 d S T P . .
C1 C 0.5054(7) 0.7556(8) 0.7916(4) 0.062(5) Uani 1 1 d . U . . .
H1A H 0.496368 0.710064 0.794502 0.075 Uiso 1 1 calc R U . . .
H1B H 0.543096 0.776965 0.780687 0.075 Uiso 1 1 calc R U . . .
C4 C 0.8222(6) 0.8526(7) 0.6515(3) 0.052(4) Uani 1 1 d . U . . .
H4 H 0.786071 0.860125 0.650033 0.062 Uiso 1 1 calc R U . . .
C6 C 0.6908(6) 0.7057(6) 0.6809(3) 0.048(4) Uani 1 1 d . U . . .
H6A H 0.719167 0.754306 0.680548 0.058 Uiso 1 1 calc R U . . .
H6B H 0.669255 0.693124 0.696408 0.058 Uiso 1 1 calc R U . . .
C8 C 0.5757(6) 0.5501(7) 0.7209(3) 0.053(5) Uani 1 1 d . U . . .
H8A H 0.604536 0.598512 0.719320 0.063 Uiso 1 1 calc R U . . .
H8B H 0.555176 0.541164 0.736561 0.063 Uiso 1 1 calc R U . . .
C10 C 0.8686(7) 0.8850(7) 0.6692(4) 0.059(4) Uani 1 1 d . U . . .
H10 H 0.863668 0.913853 0.679613 0.071 Uiso 1 1 calc R U . . .
C12 C 0.5369(6) 0.6594(7) 0.7517(3) 0.056(4) Uani 1 1 d . U . . .
H12A H 0.571093 0.659863 0.741340 0.067 Uiso 1 1 calc R U . . .
H12B H 0.554415 0.704366 0.758129 0.067 Uiso 1 1 calc R U . . .
C14 C 0.6397(7) 0.7986(7) 0.7169(4) 0.059(5) Uani 1 1 d . U . . .
H14A H 0.627593 0.805652 0.732805 0.070 Uiso 1 1 calc R U . . .
H14B H 0.642100 0.757522 0.717114 0.070 Uiso 1 1 calc R U . . .
C16 C 0.6218(7) 0.9175(7) 0.7538(4) 0.069(5) Uani 1 1 d D U . . .
H16A H 0.611937 0.872830 0.758551 0.083 Uiso 1 1 calc R U . . .
H16B H 0.661364 0.936868 0.743648 0.083 Uiso 1 1 calc R U . . .
C18 C 0.7997(7) 0.8261(8) 0.5883(4) 0.063(4) Uani 1 1 d . U . . .
C20 C 0.8797(6) 0.7992(8) 0.6389(4) 0.064(5) Uani 1 1 d . U . . .
H20 H 0.884174 0.769168 0.628933 0.077 Uiso 1 1 calc R U . . .
C22 C 0.7231(7) 0.6379(7) 0.6141(4) 0.061(4) Uani 1 1 d . U . . .
H22 H 0.691585 0.636303 0.625005 0.073 Uiso 1 1 calc R U . . .
C24 C 0.6171(7) 0.5185(8) 0.7191(4) 0.068(5) Uani 1 1 d . U . . .
H24A H 0.640214 0.529617 0.703879 0.081 Uiso 1 1 calc R U . . .
H24B H 0.588534 0.469961 0.719967 0.081 Uiso 1 1 calc R U . . .
C26 C 0.7062(6) 0.8562(7) 0.7102(4) 0.063(5) Uani 1 1 d . U . . .
H26A H 0.704165 0.897473 0.710052 0.075 Uiso 1 1 calc R U . . .
H26B H 0.718748 0.849257 0.694381 0.075 Uiso 1 1 calc R U . . .
C28 C 0.7690(7) 0.6987(8) 0.6042(4) 0.058(4) Uani 1 1 d . U . . .
C30 C 0.7228(8) 0.5798(8) 0.6084(4) 0.072(5) Uani 1 1 d . U . . .
H30 H 0.692479 0.539168 0.615582 0.086 Uiso 1 1 calc R U . . .
C32 C 0.8125(9) 0.6418(9) 0.5819(4) 0.079(5) Uani 1 1 d . U . . .
H32 H 0.843990 0.642796 0.571167 0.095 Uiso 1 1 calc R U . . .
C34 C 0.7587(8) 0.8294(9) 0.5726(4) 0.073(5) Uani 1 1 d . U . . .
H34 H 0.712619 0.805054 0.575599 0.087 Uiso 1 1 calc R U . . .
C36 C 0.7336(7) 0.6738(7) 0.6774(4) 0.059(5) Uani 1 1 d . U . . .
H36A H 0.705757 0.625198 0.678372 0.071 Uiso 1 1 calc R U . . .
H36B H 0.754342 0.685212 0.661748 0.071 Uiso 1 1 calc R U . . .
C38 C 0.9195(7) 0.8755(8) 0.6713(4) 0.076(5) Uani 1 1 d . U . . .
H38 H 0.951413 0.898403 0.683105 0.091 Uiso 1 1 calc R U . . .
C40 C 0.8276(6) 0.8094(7) 0.6360(3) 0.051(4) Uani 1 1 d . U . . .
C42 C 0.9273(7) 0.8331(9) 0.6567(4) 0.079(5) Uani 1 1 d . U . . .
H42 H 0.964009 0.826587 0.658514 0.095 Uiso 1 1 calc R U . . .
C44 C 0.6666(8) 0.5415(10) 0.7385(4) 0.085(6) Uani 1 1 d . U . . .
H44A H 0.696706 0.524338 0.736056 0.127 Uiso 1 1 calc R U . . .
H44B H 0.643746 0.525442 0.753484 0.127 Uiso 1 1 calc R U . . .
H44C H 0.691822 0.589864 0.738652 0.127 Uiso 1 1 calc R U . . .
C46 C 0.7873(8) 0.6982(8) 0.6962(4) 0.088(7) Uani 1 1 d . U . . .
H46A H 0.816611 0.745896 0.694570 0.132 Uiso 1 1 calc R U . . .
H46B H 0.812817 0.675686 0.694451 0.132 Uiso 1 1 calc R U . . .
H46C H 0.766677 0.688594 0.711750 0.132 Uiso 1 1 calc R U . . .
C48 C 0.8121(7) 0.6990(8) 0.5873(4) 0.068(5) Uani 1 1 d . U . . .
H48 H 0.841424 0.738857 0.579442 0.082 Uiso 1 1 calc R U . . .
C3 C 0.8688(8) 0.8684(8) 0.5846(4) 0.072(5) Uani 1 1 d . U . . .
H3 H 0.898993 0.870320 0.596135 0.086 Uiso 1 1 calc R U . . .
C25 C 0.3470(10) 0.7441(9) 0.8461(4) 0.087(5) Uani 1 1 d D U . . .
C13 C 0.5228(7) 0.6115(8) 0.7714(4) 0.065(5) Uani 1 1 d . U . . .
H13A H 0.489859 0.612377 0.782076 0.078 Uiso 1 1 calc R U . . .
H13B H 0.503641 0.566340 0.764997 0.078 Uiso 1 1 calc R U . . .
C27 C 0.7664(9) 0.5823(10) 0.5923(4) 0.082(5) Uani 1 1 d . U . . .
H27 H 0.765725 0.542747 0.588017 0.098 Uiso 1 1 calc R U . . .
C7 C 0.5241(9) 0.7928(9) 0.8143(5) 0.093(6) Uani 1 1 d . U . . .
H7A H 0.487044 0.771577 0.825564 0.112 Uiso 1 1 calc R U . . .
H7B H 0.533944 0.838701 0.811703 0.112 Uiso 1 1 calc R U . . .
C29 C 0.7811(9) 0.8681(9) 0.5515(4) 0.086(5) Uani 1 1 d . U . . .
H29 H 0.750762 0.866449 0.540135 0.104 Uiso 1 1 calc R U . . .
C15 C 0.6350(11) 0.9611(10) 0.7756(4) 0.115(8) Uani 1 1 d D U . . .
H15A H 0.648217 1.006865 0.771083 0.138 Uiso 1 1 calc R U . . .
H15B H 0.595136 0.943371 0.785592 0.138 Uiso 1 1 calc R U . . .
C31 C 0.8924(10) 0.9059(9) 0.5650(5) 0.087(5) Uani 1 1 d . U . . .
H31 H 0.938688 0.930813 0.562523 0.104 Uiso 1 1 calc R U . . .
C2 C 0.7577(8) 0.8618(9) 0.7282(5) 0.104(8) Uani 1 1 d . U . . .
H2A H 0.802108 0.892053 0.722233 0.157 Uiso 1 1 calc R U . . .
H2B H 0.752779 0.818213 0.730762 0.157 Uiso 1 1 calc R U . . .
H2C H 0.750988 0.878855 0.742960 0.157 Uiso 1 1 calc R U . . .
C33 C 0.3769(14) 0.8655(14) 0.8654(6) 0.131(8) Uani 1 1 d . U . . .
H33 H 0.390586 0.907841 0.871799 0.157 Uiso 1 1 calc R U . . .
C17 C 0.3822(10) 0.8013(9) 0.8324(4) 0.102(6) Uani 1 1 d D U . . .
H17 H 0.395859 0.799357 0.816956 0.122 Uiso 1 1 calc R U . . .
C35 C 0.3251(12) 0.7492(12) 0.8684(5) 0.126(8) Uani 1 1 d . U . . .
H35 H 0.299967 0.709824 0.877138 0.152 Uiso 1 1 calc R U . . .
C9 C 0.8504(10) 0.9088(9) 0.5485(5) 0.090(6) Uani 1 1 d . U . . .
H9 H 0.867679 0.937380 0.535344 0.108 Uiso 1 1 calc R U . . .
C37 C 0.5836(9) 0.6281(11) 0.7848(5) 0.112(9) Uani 1 1 d . U . . .
H37A H 0.619770 0.638368 0.773839 0.168 Uiso 1 1 calc R U . . .
H37B H 0.575766 0.590434 0.794519 0.168 Uiso 1 1 calc R U . . .
H37C H 0.595459 0.666511 0.794750 0.168 Uiso 1 1 calc R U . . .
C19 C 0.3963(12) 0.8614(11) 0.8428(6) 0.117(7) Uani 1 1 d . U . . .
H19 H 0.420081 0.900868 0.833957 0.140 Uiso 1 1 calc R U . . .
C39 C 0.3386(12) 0.8103(12) 0.8788(6) 0.133(9) Uani 1 1 d . U . . .
H39 H 0.322357 0.812761 0.893826 0.160 Uiso 1 1 calc R U . . .
C5 C 0.5849(11) 0.7932(12) 0.8243(6) 0.144(12) Uani 1 1 d . U . . .
H5A H 0.618952 0.807388 0.812182 0.216 Uiso 1 1 calc R U . . .
H5B H 0.572740 0.748625 0.829568 0.216 Uiso 1 1 calc R U . . .
H5C H 0.602107 0.823699 0.837587 0.216 Uiso 1 1 calc R U . . .
C41 C 0.6899(13) 0.9589(15) 0.7882(7) 0.182(15) Uani 1 1 d D U . . .
H41A H 0.717213 0.951684 0.776944 0.273 Uiso 1 1 calc R U . . .
H41B H 0.671446 0.922774 0.799623 0.273 Uiso 1 1 calc R U . . .
H41C H 0.717095 1.000843 0.796381 0.273 Uiso 1 1 calc R U . . .
C21 C 0.7828(17) 0.7883(16) 0.7886(8) 0.072(9) Uani 0.5 1 d . U P . .
H21A H 0.763889 0.765379 0.773838 0.109 Uiso 0.5 1 calc R U P . .
H21B H 0.830979 0.809396 0.787970 0.109 Uiso 0.5 1 calc R U P . .
H21C H 0.770217 0.822006 0.791151 0.109 Uiso 0.5 1 calc R U P . .
C43 C 0.7524(16) 0.6747(15) 0.8055(8) 0.070(7) Uani 0.5 1 d . U P . .
H43A H 0.797645 0.684468 0.801512 0.084 Uiso 0.5 1 calc R U P . .
H43B H 0.724736 0.654994 0.791397 0.084 Uiso 0.5 1 calc R U P . .
C11 C 0.7547(14) 0.7350(14) 0.8102(7) 0.063(7) Uani 0.5 1 d . U P . .
H11A H 0.783029 0.755452 0.824104 0.075 Uiso 0.5 1 calc R U P . .
H11B H 0.709698 0.725659 0.814236 0.075 Uiso 0.5 1 calc R U P . .
C45 C 0.727(2) 0.6243(17) 0.8245(9) 0.096(8) Uani 0.5 1 d . U P . .
H45A H 0.679160 0.607761 0.827302 0.115 Uiso 0.5 1 calc R U P . .
H45B H 0.751239 0.642750 0.839234 0.115 Uiso 0.5 1 calc R U P . .
C23 C 0.814(2) 0.5817(19) 0.8121(11) 0.111(13) Uani 0.5 1 d . U P . .
H23A H 0.844580 0.628666 0.809042 0.166 Uiso 0.5 1 calc R U P . .
H23B H 0.816394 0.555532 0.799051 0.166 Uiso 0.5 1 calc R U P . .
H23C H 0.827551 0.568920 0.826577 0.166 Uiso 0.5 1 calc R U P . .
C47 C 0.738(2) 0.5681(19) 0.8148(10) 0.113(10) Uani 0.5 1 d . U P . .
H47A H 0.717167 0.555500 0.799202 0.136 Uiso 0.5 1 calc R U P . .
H47B H 0.713945 0.529276 0.825122 0.136 Uiso 0.5 1 calc R U P . .
F1 F 0.9367(10) 0.9850(13) 0.7188(6) 0.263(14) Uani 1 1 d D . . . .
F2 F 1.000000 1.000000 0.7505(10) 0.31(2) Uani 1 3 d DS T P . .
B1 B 1.000000 1.000000 0.7255(11) 0.20(2) Uani 1 3 d DS T P . .

loop_
_atom_site_aniso_label
_atom_site_aniso_U_11
_atom_site_aniso_U_22
_atom_site_aniso_U_33
_atom_site_aniso_U_23
_atom_site_aniso_U_13
_atom_site_aniso_U_12
Cu1 0.0363(9) 0.0425(10) 0.0627(18) 0.0010(9) 0.0004(9) 0.0254(8)
Cu4 0.0326(9) 0.0317(9) 0.0593(16) 0.0004(8) -0.0007(9) 0.0171(7)
Cu6 0.0428(10) 0.0350(9) 0.0519(17) -0.0004(9) -0.0009(9) 0.0155(8)
Cu8 0.0300(9) 0.0300(9) 0.064(3) 0.000 0.000 0.0150(5)
Cu10 0.0292(9) 0.0483(10) 0.0579(17) -0.0004(9) 0.0023(8) 0.0197(8)
Cu11 0.0382(10) 0.0467(10) 0.075(2) -0.0114(10) -0.0082(9) 0.0260(8)
Cu3 0.0373(10) 0.0489(10) 0.0623(18) -0.0073(10) -0.0037(9) 0.0226(8)
Cu7 0.0405(10) 0.0347(9) 0.0603(18) 0.0042(9) 0.0061(9) 0.0193(8)
Cu2 0.0466(11) 0.0466(11) 0.056(3) 0.000 0.000 0.0233(6)
Cu9 0.0545(11) 0.0546(11) 0.0615(19) -0.0060(10) -0.0063(10) 0.0365(9)
Cu5 0.0460(10) 0.0629(11) 0.0613(19) -0.0045(10) -0.0024(10) 0.0384(9)
S1 0.0304(18) 0.0359(19) 0.064(4) 0.0010(18) 0.0017(18) 0.0156(15)
S4 0.0293(18) 0.047(2) 0.057(4) 0.0002(19) -0.0002(18) 0.0217(16)
S6 0.0378(19) 0.0401(19) 0.066(4) 0.0004(19) -0.0064(19) 0.0234(16)
S3 0.041(2) 0.0398(19) 0.060(4) 0.0050(19) -0.0004(19) 0.0232(16)
S2 0.042(2) 0.0384(19) 0.054(4) 0.0048(19) -0.0007(19) 0.0169(16)
S5 0.041(2) 0.044(2) 0.058(4) 0.002(2) -0.0067(19) 0.0190(17)
P1 0.0312(19) 0.059(2) 0.064(4) -0.006(2) 0.002(2) 0.0219(18)
P2 0.079(3) 0.079(3) 0.044(7) 0.000 0.000 0.0395(17)
C1 0.045(9) 0.064(10) 0.081(15) 0.014(8) -0.015(8) 0.029(8)
C4 0.032(7) 0.057(8) 0.066(11) -0.004(7) 0.005(6) 0.023(6)
C6 0.038(7) 0.047(8) 0.058(14) -0.002(8) -0.007(7) 0.020(6)
C8 0.040(7) 0.052(8) 0.070(15) 0.011(8) -0.001(8) 0.026(6)
C10 0.043(7) 0.053(8) 0.075(12) -0.019(8) -0.003(7) 0.020(7)
C12 0.039(8) 0.057(9) 0.067(14) -0.001(7) 0.002(8) 0.020(7)
C14 0.057(7) 0.056(8) 0.067(15) 0.009(8) -0.006(8) 0.032(6)
C16 0.040(8) 0.055(9) 0.101(17) 0.015(8) -0.006(9) 0.015(7)
C18 0.048(7) 0.079(10) 0.069(13) 0.004(8) 0.013(7) 0.038(7)
C20 0.039(7) 0.082(10) 0.085(13) -0.019(8) -0.001(7) 0.040(7)
C22 0.058(8) 0.072(7) 0.065(14) -0.017(7) -0.013(7) 0.042(7)
C24 0.043(8) 0.081(10) 0.096(16) 0.011(10) 0.000(8) 0.043(8)
C26 0.043(7) 0.065(9) 0.083(15) -0.004(9) -0.010(7) 0.029(6)
C28 0.045(8) 0.072(7) 0.067(13) -0.018(8) -0.011(7) 0.037(6)
C30 0.072(10) 0.078(8) 0.082(15) -0.030(9) -0.022(8) 0.050(8)
C32 0.082(11) 0.101(9) 0.071(15) -0.044(9) -0.021(9) 0.058(9)
C34 0.059(8) 0.088(11) 0.066(13) 0.012(9) 0.011(7) 0.034(8)
C36 0.047(8) 0.052(8) 0.085(15) 0.009(8) -0.014(7) 0.030(7)
C38 0.048(8) 0.090(11) 0.091(14) -0.029(9) -0.015(8) 0.035(8)
C40 0.028(6) 0.067(8) 0.057(12) -0.006(7) 0.004(6) 0.024(6)
C42 0.045(8) 0.112(12) 0.096(14) -0.027(10) -0.012(8) 0.051(8)
C44 0.057(10) 0.129(15) 0.089(17) 0.025(12) 0.002(9) 0.061(10)
C46 0.065(10) 0.081(12) 0.115(19) 0.003(12) -0.037(11) 0.034(9)
C48 0.058(9) 0.086(8) 0.069(14) -0.033(8) -0.011(7) 0.042(8)
C3 0.048(6) 0.086(11) 0.080(14) 0.003(9) 0.015(8) 0.031(7)
C25 0.106(13) 0.098(10) 0.056(13) -0.006(9) -0.012(10) 0.050(10)
C13 0.062(9) 0.078(10) 0.066(14) 0.002(8) -0.003(8) 0.045(8)
C27 0.087(11) 0.098(9) 0.073(15) -0.043(9) -0.025(8) 0.056(9)
C7 0.083(11) 0.081(12) 0.108(18) -0.016(10) -0.044(12) 0.035(10)
C29 0.088(9) 0.099(12) 0.067(14) 0.013(10) 0.016(9) 0.043(9)
C15 0.126(15) 0.080(12) 0.122(19) -0.019(11) -0.065(14) 0.040(12)
C31 0.077(10) 0.077(11) 0.099(16) 0.017(10) 0.032(8) 0.033(9)
C2 0.063(10) 0.099(14) 0.14(2) -0.015(14) -0.050(12) 0.031(10)
C33 0.153(19) 0.127(13) 0.094(18) -0.038(12) -0.017(14) 0.056(14)
C17 0.139(15) 0.081(10) 0.077(15) -0.011(8) -0.020(12) 0.048(11)
C35 0.138(16) 0.117(12) 0.073(15) -0.043(11) -0.004(12) 0.025(13)
C9 0.091(9) 0.084(11) 0.089(16) 0.023(11) 0.034(9) 0.039(9)
C37 0.082(12) 0.140(18) 0.12(2) 0.025(16) -0.023(12) 0.064(12)
C19 0.156(17) 0.096(10) 0.092(17) -0.019(11) -0.015(14) 0.058(12)
C39 0.141(18) 0.123(13) 0.093(18) -0.051(11) -0.007(14) 0.034(14)
C5 0.126(17) 0.16(2) 0.16(3) -0.03(2) -0.087(19) 0.075(16)
C41 0.15(2) 0.19(3) 0.17(3) -0.01(2) -0.09(2) 0.06(2)
C21 0.09(2) 0.079(17) 0.05(2) -0.024(13) -0.021(17) 0.046(16)
C43 0.070(14) 0.066(12) 0.06(2) -0.027(11) -0.032(13) 0.024(12)
C11 0.053(14) 0.069(12) 0.06(2) -0.029(11) -0.036(13) 0.025(12)
C45 0.113(17) 0.077(14) 0.08(2) -0.011(12) -0.043(15) 0.032(14)
C23 0.17(2) 0.08(2) 0.08(4) -0.01(2) -0.02(2) 0.07(2)
C47 0.153(19) 0.075(15) 0.09(3) -0.005(15) -0.030(19) 0.040(16)
F1 0.26(3) 0.30(3) 0.18(4) 0.08(2) -0.016(19) 0.11(2)
F2 0.43(4) 0.43(4) 0.08(4) 0.000 0.000 0.21(2)
B1 0.27(3) 0.27(3) 0.08(4) 0.000 0.000 0.134(15)

loop_
_atom_type_symbol
_atom_type_description
_atom_type_scat_dispersion_real
_atom_type_scat_dispersion_imag
_atom_type_scat_source
C C 0.0033 0.0016 'International Tables Vol C Tables 4.2.6.8 and 6.1.1.4'
H H 0.0000 0.0000 'International Tables Vol C Tables 4.2.6.8 and 6.1.1.4'
B B 0.0013 0.0007 'International Tables Vol C Tables 4.2.6.8 and 6.1.1.4'
Cu Cu 0.3201 1.2651 'International Tables Vol C Tables 4.2.6.8 and 6.1.1.4'
F F 0.0171 0.0103 'International Tables Vol C Tables 4.2.6.8 and 6.1.1.4'
P P 0.1023 0.0942 'International Tables Vol C Tables 4.2.6.8 and 6.1.1.4'
S S 0.1246 0.1234 'International Tables Vol C Tables 4.2.6.8 and 6.1.1.4'

loop_
_geom_angle_atom_site_label_1
_geom_angle_atom_site_label_2
_geom_angle_atom_site_label_3
_geom_angle
_geom_angle_site_symmetry_1
_geom_angle_site_symmetry_3
_geom_angle_publ_flag
Cu11 Cu1 Cu5 77.42(7) . . ?
S1 Cu1 Cu11 95.93(12) 14_456 . ?
S1 Cu1 Cu5 94.79(10) 14_456 . ?
S4 Cu1 Cu11 121.57(13) . . ?
S4 Cu1 Cu5 51.91(9) . . ?
S4 Cu1 S1 113.33(17) . 14_456 ?
S4 Cu1 S6 131.73(17) . . ?
S6 Cu1 Cu11 53.10(11) . . ?
S6 Cu1 Cu5 122.81(14) . . ?
S6 Cu1 S1 114.94(15) . 14_456 ?
Cu4 Cu4 Cu4 90.33(11) 14_456 15_556 ?
Cu4 Cu4 Cu11 161.25(8) 14_456 . ?
Cu4 Cu4 Cu11 98.92(7) 15_556 . ?
Cu4 Cu4 Cu7 60.68(6) 14_456 3_565 ?
Cu4 Cu4 Cu7 60.76(6) 15_556 . ?
Cu4 Cu4 Cu7 61.47(9) 15_556 14_456 ?
Cu4 Cu4 Cu7 136.73(5) 15_556 3_565 ?
Cu4 Cu4 Cu7 136.89(6) 14_456 . ?
Cu4 Cu4 Cu7 61.29(9) 14_456 14_456 ?
Cu4 Cu4 Cu9 105.73(7) 14_456 3_565 ?
Cu4 Cu4 Cu9 161.60(7) 15_556 3_565 ?
Cu4 Cu4 Cu5 105.93(10) 15_556 14_456 ?
Cu4 Cu4 Cu5 98.11(9) 14_456 14_456 ?
Cu8 Cu4 Cu4 89.49(6) . 14_456 ?
Cu8 Cu4 Cu4 89.48(6) . 15_556 ?
Cu8 Cu4 Cu11 106.76(10) . . ?
Cu8 Cu4 Cu7 61.21(5) . 3_565 ?
Cu8 Cu4 Cu7 61.31(5) . . ?
Cu8 Cu4 Cu7 136.47(10) . 14_456 ?
Cu8 Cu4 Cu9 99.40(10) . 3_565 ?
Cu8 Cu4 Cu5 162.67(12) . 14_456 ?
Cu11 Cu4 Cu7 109.13(8) . 14_456 ?
Cu11 Cu4 Cu7 118.81(10) . 3_565 ?
Cu11 Cu4 Cu7 61.36(6) . . ?
Cu11 Cu4 Cu9 63.15(7) . 3_565 ?
Cu7 Cu4 Cu7 118.16(8) 14_456 . ?
Cu7 Cu4 Cu7 118.38(10) . 3_565 ?
Cu7 Cu4 Cu7 117.92(8) 14_456 3_565 ?
Cu9 Cu4 Cu7 118.37(8) 3_565 14_456 ?
Cu9 Cu4 Cu7 109.62(9) 3_565 . ?
Cu9 Cu4 Cu7 61.12(6) 3_565 3_565 ?
Cu5 Cu4 Cu11 63.73(7) 14_456 . ?
Cu5 Cu4 Cu7 109.23(7) 14_456 3_565 ?
Cu5 Cu4 Cu7 119.27(7) 14_456 . ?
Cu5 Cu4 Cu7 60.15(7) 14_456 14_456 ?
Cu5 Cu4 Cu9 63.59(7) 14_456 3_565 ?
Cu9 Cu6 Cu3 78.62(8) . . ?
S3 Cu6 Cu3 95.41(10) 2_665 . ?
S3 Cu6 Cu9 95.99(14) 2_665 . ?
S2 Cu6 Cu3 124.67(13) . . ?
S2 Cu6 Cu9 53.35(13) . . ?
S2 Cu6 S3 113.43(16) . 2_665 ?
S2 Cu6 S5 133.14(16) . . ?
S5 Cu6 Cu3 52.61(12) . . ?
S5 Cu6 Cu9 123.50(13) . . ?
S5 Cu6 S3 113.34(15) . 2_665 ?
Cu4 Cu8 Cu4 90.69(11) 3_565 . ?
Cu4 Cu8 Cu4 90.69(11) 3_565 2_665 ?
Cu4 Cu8 Cu4 90.69(11) 2_665 . ?
Cu4 Cu8 Cu3 105.20(6) 3_565 3_565 ?
Cu4 Cu8 Cu3 161.78(12) 3_565 . ?
Cu4 Cu8 Cu3 161.78(12) . 2_665 ?
Cu4 Cu8 Cu3 97.85(6) 2_665 . ?
Cu4 Cu8 Cu3 105.20(6) 2_665 2_665 ?
Cu4 Cu8 Cu3 97.84(6) . 3_565 ?
Cu4 Cu8 Cu3 105.20(6) . . ?
Cu4 Cu8 Cu3 161.79(12) 2_665 3_565 ?
Cu4 Cu8 Cu3 97.85(6) 3_565 2_665 ?
Cu4 Cu8 Cu7 61.33(6) 3_565 2_665 ?
Cu4 Cu8 Cu7 61.32(6) . 3_565 ?
Cu4 Cu8 Cu7 61.15(6) . . ?
Cu4 Cu8 Cu7 137.78(16) 2_665 3_565 ?
Cu4 Cu8 Cu7 61.33(6) 2_665 . ?
Cu4 Cu8 Cu7 137.77(16) 3_565 . ?
Cu4 Cu8 Cu7 61.15(6) 3_565 3_565 ?
Cu4 Cu8 Cu7 61.15(6) 2_665 2_665 ?
Cu4 Cu8 Cu7 137.78(16) . 2_665 ?
Cu3 Cu8 Cu3 64.43(10) 2_665 . ?
Cu3 Cu8 Cu3 64.43(10) 2_665 3_565 ?
Cu3 Cu8 Cu3 64.43(10) 3_565 . ?
Cu3 Cu8 Cu7 109.10(9) 2_665 3_565 ?
Cu3 Cu8 Cu7 118.74(10) . 3_565 ?
Cu3 Cu8 Cu7 109.10(9) . 2_665 ?
Cu3 Cu8 Cu7 59.88(7) 2_665 2_665 ?
Cu3 Cu8 Cu7 59.89(7) . . ?
Cu3 Cu8 Cu7 59.88(7) 3_565 3_565 ?
Cu3 Cu8 Cu7 109.11(9) 3_565 . ?
Cu3 Cu8 Cu7 118.74(10) 2_665 . ?
Cu3 Cu8 Cu7 118.74(10) 3_565 2_665 ?
Cu7 Cu8 Cu7 118.35(4) 2_665 . ?
Cu7 Cu8 Cu7 118.34(4) 3_565 . ?
Cu7 Cu8 Cu7 118.35(4) 2_665 3_565 ?
S6 Cu10 S4 104.31(16) 15_556 . ?
S6 Cu10 S2 103.75(14) 15_556 14_456 ?
S2 Cu10 S4 105.29(14) 14_456 . ?
P1 Cu10 S4 111.39(16) . . ?
P1 Cu10 S6 115.56(14) . 15_556 ?
P1 Cu10 S2 115.39(18) . 14_456 ?
Cu1 Cu11 Cu7 101.91(8) . . ?
Cu1 Cu11 Cu9 129.77(9) . 3_565 ?
Cu1 Cu11 Cu5 70.52(8) . 14_456 ?
Cu4 Cu11 Cu1 103.11(10) . . ?
Cu4 Cu11 Cu7 60.19(6) . . ?
Cu4 Cu11 Cu9 58.94(6) . 3_565 ?
Cu4 Cu11 Cu5 57.89(6) . 14_456 ?
Cu7 Cu11 Cu9 105.53(7) . 3_565 ?
Cu7 Cu11 Cu5 112.98(9) . 14_456 ?
Cu5 Cu11 Cu9 60.25(7) 14_456 3_565 ?
S6 Cu11 Cu1 51.73(12) . . ?
S6 Cu11 Cu4 138.91(15) . . ?
S6 Cu11 Cu7 145.43(12) . . ?
S6 Cu11 Cu9 108.83(11) . 3_565 ?
S6 Cu11 Cu5 81.62(12) . 14_456 ?
S3 Cu11 Cu1 135.71(12) . . ?
S3 Cu11 Cu4 97.73(11) . . ?
S3 Cu11 Cu7 56.74(11) . . ?
S3 Cu11 Cu9 94.45(12) . 3_565 ?
S3 Cu11 Cu5 150.81(11) . 14_456 ?
S3 Cu11 S6 123.09(17) . . ?
Cu6 Cu3 Cu3 130.15(8) . 3_565 ?
Cu6 Cu3 Cu3 70.96(8) . 2_665 ?
Cu8 Cu3 Cu6 103.48(7) . . ?
Cu8 Cu3 Cu3 57.78(5) . 2_665 ?
Cu8 Cu3 Cu3 57.78(5) . 3_565 ?
Cu8 Cu3 Cu7 61.24(8) . . ?
Cu3 Cu3 Cu3 60.000(1) 3_565 2_665 ?
Cu7 Cu3 Cu6 102.10(8) . . ?
Cu7 Cu3 Cu3 113.98(5) . 2_665 ?
Cu7 Cu3 Cu3 105.10(6) . 3_565 ?
S3 Cu3 Cu6 136.06(11) . . ?
S3 Cu3 Cu8 98.92(14) . . ?
S3 Cu3 Cu3 150.96(12) . 2_665 ?
S3 Cu3 Cu3 93.76(12) . 3_565 ?
S3 Cu3 Cu7 57.72(13) . . ?
S5 Cu3 Cu6 51.76(11) . . ?
S5 Cu3 Cu8 138.33(12) . . ?
S5 Cu3 Cu3 81.07(10) . 2_665 ?
S5 Cu3 Cu3 109.08(10) . 3_565 ?
S5 Cu3 Cu7 145.64(12) . . ?
S5 Cu3 S3 122.26(17) . . ?
Cu4 Cu7 Cu4 57.86(7) 15_556 2_665 ?
Cu4 Cu7 Cu4 57.94(7) 15_556 . ?
Cu4 Cu7 Cu4 86.37(8) . 2_665 ?
Cu4 Cu7 Cu8 85.75(10) 15_556 . ?
Cu4 Cu7 Cu8 57.54(6) . . ?
Cu4 Cu7 Cu11 95.12(8) 15_556 . ?
Cu4 Cu7 Cu11 58.45(6) . . ?
Cu4 Cu7 Cu11 144.42(9) 2_665 . ?
Cu4 Cu7 Cu9 102.02(8) 15_556 . ?
Cu4 Cu7 Cu9 58.98(6) 2_665 . ?
Cu4 Cu7 Cu9 144.94(8) . . ?
Cu8 Cu7 Cu4 57.46(6) . 2_665 ?
Cu8 Cu7 Cu11 101.73(6) . . ?
Cu8 Cu7 Cu9 95.48(6) . . ?
Cu11 Cu7 Cu9 156.53(9) . . ?
Cu3 Cu7 Cu4 144.15(8) . 15_556 ?
Cu3 Cu7 Cu4 101.72(8) . . ?
Cu3 Cu7 Cu4 94.63(7) . 2_665 ?
Cu3 Cu7 Cu8 58.87(9) . . ?
Cu3 Cu7 Cu11 97.44(8) . . ?
Cu3 Cu7 Cu9 77.88(8) . . ?
Cu5 Cu7 Cu4 102.37(9) . 2_665 ?
Cu5 Cu7 Cu4 95.16(8) . . ?
Cu5 Cu7 Cu4 59.03(7) . 15_556 ?
Cu5 Cu7 Cu8 144.30(12) . . ?
Cu5 Cu7 Cu11 77.84(7) . . ?
Cu5 Cu7 Cu3 156.74(9) . . ?
Cu5 Cu7 Cu9 97.30(8) . . ?
S1 Cu7 Cu4 93.66(13) . 15_556 ?
S1 Cu7 Cu4 93.20(10) . 2_665 ?
S1 Cu7 Cu4 146.34(15) . . ?
S1 Cu7 Cu8 145.39(10) . . ?
S1 Cu7 Cu11 112.77(10) . . ?
S1 Cu7 Cu3 111.85(13) . . ?
S1 Cu7 Cu9 50.74(9) . . ?
S1 Cu7 Cu5 52.03(11) . . ?
S1 Cu7 S3 106.04(15) . . ?
S3 Cu7 Cu4 145.10(12) . 15_556 ?
S3 Cu7 Cu4 92.35(11) . . ?
S3 Cu7 Cu4 145.61(12) . 2_665 ?
S3 Cu7 Cu8 93.23(12) . . ?
S3 Cu7 Cu11 50.88(11) . . ?
S3 Cu7 Cu3 51.98(10) . . ?
S3 Cu7 Cu9 112.79(13) . . ?
S3 Cu7 Cu5 111.96(11) . . ?
S5 Cu2 S5 105.05(17) . 3_565 ?
S5 Cu2 S5 105.05(17) 2_665 . ?
S5 Cu2 S5 105.05(17) 2_665 3_565 ?
P2 Cu2 S5 113.60(15) . . ?
P2 Cu2 S5 113.60(15) . 3_565 ?
P2 Cu2 S5 113.60(15) . 2_665 ?
Cu4 Cu9 Cu11 57.91(6) 2_665 2_665 ?
Cu4 Cu9 Cu7 59.90(6) 2_665 . ?
Cu4 Cu9 Cu5 57.45(6) 2_665 15_556 ?
Cu6 Cu9 Cu4 102.11(8) . 2_665 ?
Cu6 Cu9 Cu11 70.85(7) . 2_665 ?
Cu6 Cu9 Cu7 100.92(8) . . ?
Cu6 Cu9 Cu5 130.27(8) . 15_556 ?
Cu11 Cu9 Cu5 59.87(7) 2_665 15_556 ?
Cu7 Cu9 Cu11 112.98(8) . 2_665 ?
Cu7 Cu9 Cu5 103.66(9) . 15_556 ?
S1 Cu9 Cu4 97.98(13) . 2_665 ?
S1 Cu9 Cu6 134.78(14) . . ?
S1 Cu9 Cu11 151.07(16) . 2_665 ?
S1 Cu9 Cu7 56.52(9) . . ?
S1 Cu9 Cu5 94.63(14) . 15_556 ?
S1 Cu9 S2 123.91(15) . . ?
S2 Cu9 Cu4 137.96(11) . 2_665 ?
S2 Cu9 Cu6 52.04(11) . . ?
S2 Cu9 Cu11 80.83(11) . 2_665 ?
S2 Cu9 Cu7 145.47(15) . . ?
S2 Cu9 Cu5 110.44(12) . 15_556 ?
Cu1 Cu5 Cu11 129.19(10) . 15_556 ?
Cu1 Cu5 Cu9 70.05(7) . 14_456 ?
Cu4 Cu5 Cu1 103.07(7) 15_556 . ?
Cu4 Cu5 Cu11 58.37(6) 15_556 15_556 ?
Cu4 Cu5 Cu7 60.82(7) 15_556 . ?
Cu4 Cu5 Cu9 58.96(7) 15_556 14_456 ?
Cu11 Cu5 Cu9 59.87(7) 15_556 14_456 ?
Cu7 Cu5 Cu1 102.32(8) . . ?
Cu7 Cu5 Cu11 105.56(7) . 15_556 ?
Cu7 Cu5 Cu9 114.79(8) . 14_456 ?
S1 Cu5 Cu1 136.28(15) . . ?
S1 Cu5 Cu4 98.86(10) . 15_556 ?
S1 Cu5 Cu11 94.51(12) . 15_556 ?
S1 Cu5 Cu7 57.62(10) . . ?
S1 Cu5 Cu9 151.83(12) . 14_456 ?
S4 Cu5 Cu1 51.01(10) . . ?
S4 Cu5 Cu4 138.37(14) . 15_556 ?
S4 Cu5 Cu11 109.18(14) . 15_556 ?
S4 Cu5 Cu7 145.01(14) . . ?
S4 Cu5 Cu9 80.14(13) . 14_456 ?
S4 Cu5 S1 122.47(15) . . ?
Cu1 S1 Cu7 127.48(18) 15_556 . ?
Cu9 S1 Cu1 89.49(13) . 15_556 ?
Cu9 S1 Cu7 72.74(11) . . ?
Cu9 S1 Cu5 131.39(17) . . ?
Cu5 S1 Cu1 88.69(18) . 15_556 ?
Cu5 S1 Cu7 70.35(11) . . ?
C14 S1 Cu1 113.0(5) . 15_556 ?
C14 S1 Cu7 119.5(5) . . ?
C14 S1 Cu9 112.2(6) . . ?
C14 S1 Cu5 113.0(6) . . ?
Cu1 S4 Cu10 134.7(2) . . ?
Cu1 S4 Cu5 77.08(12) . . ?
Cu5 S4 Cu10 93.25(14) . . ?
C6 S4 Cu1 111.9(5) . . ?
C6 S4 Cu10 113.0(5) . . ?
C6 S4 Cu5 109.7(5) . . ?
Cu1 S6 Cu10 134.1(2) . 14_456 ?
Cu1 S6 Cu11 75.16(13) . . ?
Cu11 S6 Cu10 92.71(13) . 14_456 ?
C8 S6 Cu1 114.2(5) . . ?
C8 S6 Cu10 111.6(5) . 14_456 ?
C8 S6 Cu11 109.2(5) . . ?
Cu6 S3 Cu7 127.58(17) 3_565 . ?
Cu11 S3 Cu6 88.84(14) . 3_565 ?
Cu11 S3 Cu3 131.2(2) . . ?
Cu11 S3 Cu7 72.38(15) . . ?
Cu3 S3 Cu6 89.78(14) . 3_565 ?
Cu3 S3 Cu7 70.30(12) . . ?
C12 S3 Cu6 109.3(6) . 3_565 ?
C12 S3 Cu11 112.7(6) . . ?
C12 S3 Cu3 113.7(6) . . ?
C12 S3 Cu7 123.1(5) . . ?
Cu6 S2 Cu10 135.57(18) . 15_556 ?
Cu6 S2 Cu9 74.61(13) . . ?
Cu9 S2 Cu10 91.66(18) . 15_556 ?
C16 S2 Cu6 110.7(6) . . ?
C16 S2 Cu10 113.7(6) . 15_556 ?
C16 S2 Cu9 110.9(6) . . ?
Cu6 S5 Cu3 75.62(17) . . ?
Cu6 S5 Cu2 134.70(18) . . ?
Cu3 S5 Cu2 92.79(16) . . ?
C1 S5 Cu6 114.0(6) . . ?
C1 S5 Cu3 107.9(7) . . ?
C1 S5 Cu2 111.3(6) . . ?
C18 P1 Cu10 115.6(5) . . ?
C18 P1 C28 103.2(9) . . ?
C18 P1 C40 104.1(8) . . ?
C28 P1 Cu10 114.4(5) . . ?
C28 P1 C40 104.5(7) . . ?
C40 P1 Cu10 113.7(5) . . ?
C25 P2 Cu2 113.1(8) . . ?
C25 P2 Cu2 113.1(8) 3_565 . ?
C25 P2 Cu2 113.1(8) 2_665 . ?
C25 P2 C25 105.6(9) 2_665 3_565 ?
C25 P2 C25 105.6(9) . 2_665 ?
C25 P2 C25 105.6(9) . 3_565 ?
S5 C1 H1A 109.0 . . ?
S5 C1 H1B 109.0 . . ?
H1A C1 H1B 107.8 . . ?
C7 C1 S5 113.1(12) . . ?
C7 C1 H1A 109.0 . . ?
C7 C1 H1B 109.0 . . ?
C10 C4 H4 119.1 . . ?
C10 C4 C40 121.7(13) . . ?
C40 C4 H4 119.1 . . ?
S4 C6 H6A 109.3 . . ?
S4 C6 H6B 109.3 . . ?
H6A C6 H6B 107.9 . . ?
C36 C6 S4 111.8(11) . . ?
C36 C6 H6A 109.3 . . ?
C36 C6 H6B 109.3 . . ?
S6 C8 H8A 108.9 . . ?
S6 C8 H8B 108.9 . . ?
H8A C8 H8B 107.7 . . ?
C24 C8 S6 113.6(12) . . ?
C24 C8 H8A 108.9 . . ?
C24 C8 H8B 108.9 . . ?
C4 C10 H10 120.2 . . ?
C38 C10 C4 119.7(16) . . ?
C38 C10 H10 120.2 . . ?
S3 C12 H12A 109.3 . . ?
S3 C12 H12B 109.3 . . ?
H12A C12 H12B 107.9 . . ?
C13 C12 S3 111.7(10) . . ?
C13 C12 H12A 109.3 . . ?
C13 C12 H12B 109.3 . . ?
S1 C14 H14A 109.6 . . ?
S1 C14 H14B 109.6 . . ?
H14A C14 H14B 108.1 . . ?
C26 C14 S1 110.2(12) . . ?
C26 C14 H14A 109.6 . . ?
C26 C14 H14B 109.6 . . ?
S2 C16 H16A 109.9 . . ?
S2 C16 H16B 109.9 . . ?
H16A C16 H16B 108.3 . . ?
C15 C16 S2 108.9(11) . . ?
C15 C16 H16A 109.9 . . ?
C15 C16 H16B 109.9 . . ?
C34 C18 P1 118.8(13) . . ?
C34 C18 C3 117.1(18) . . ?
C3 C18 P1 124.1(15) . . ?
C40 C20 H20 119.7 . . ?
C40 C20 C42 120.5(16) . . ?
C42 C20 H20 119.7 . . ?
C28 C22 H22 119.4 . . ?
C30 C22 H22 119.4 . . ?
C30 C22 C28 121.2(17) . . ?
C8 C24 H24A 109.5 . . ?
C8 C24 H24B 109.5 . . ?
C8 C24 C44 110.6(16) . . ?
H24A C24 H24B 108.1 . . ?
C44 C24 H24A 109.5 . . ?
C44 C24 H24B 109.5 . . ?
C14 C26 H26A 110.0 . . ?
C14 C26 H26B 110.0 . . ?
C14 C26 C2 108.7(17) . . ?
H26A C26 H26B 108.3 . . ?
C2 C26 H26A 110.0 . . ?
C2 C26 H26B 110.0 . . ?
C22 C28 P1 117.3(13) . . ?
C48 C28 P1 124.5(14) . . ?
C48 C28 C22 118.1(15) . . ?
C22 C30 H30 120.6 . . ?
C27 C30 C22 119(2) . . ?
C27 C30 H30 120.6 . . ?
C48 C32 H32 120.2 . . ?
C48 C32 C27 120(2) . . ?
C27 C32 H32 120.2 . . ?
C18 C34 H34 118.3 . . ?
C18 C34 C29 123.4(17) . . ?
C29 C34 H34 118.3 . . ?
C6 C36 H36A 109.7 . . ?
C6 C36 H36B 109.7 . . ?
H36A C36 H36B 108.2 . . ?
C46 C36 C6 110.0(15) . . ?
C46 C36 H36A 109.7 . . ?
C46 C36 H36B 109.7 . . ?
C10 C38 H38 119.2 . . ?
C10 C38 C42 121.5(18) . . ?
C42 C38 H38 119.3 . . ?
C4 C40 P1 117.9(10) . . ?
C20 C40 P1 124.6(13) . . ?
C20 C40 C4 117.5(15) . . ?
C20 C42 H42 120.4 . . ?
C38 C42 C20 119.1(14) . . ?
C38 C42 H42 120.4 . . ?
C24 C44 H44A 109.5 . . ?
C24 C44 H44B 109.5 . . ?
C24 C44 H44C 109.5 . . ?
H44A C44 H44B 109.5 . . ?
H44A C44 H44C 109.5 . . ?
H44B C44 H44C 109.5 . . ?
C36 C46 H46A 109.5 . . ?
C36 C46 H46B 109.5 . . ?
C36 C46 H46C 109.5 . . ?
H46A C46 H46B 109.5 . . ?
H46A C46 H46C 109.5 . . ?
H46B C46 H46C 109.5 . . ?
C28 C48 H48 119.8 . . ?
C32 C48 C28 120.4(19) . . ?
C32 C48 H48 119.8 . . ?
C18 C3 H3 119.3 . . ?
C31 C3 C18 121(2) . . ?
C31 C3 H3 119.3 . . ?
C17 C25 P2 117.2(18) . . ?
C35 C25 P2 123.6(17) . . ?
C35 C25 C17 119(2) . . ?
C12 C13 H13A 109.3 . . ?
C12 C13 H13B 109.3 . . ?
H13A C13 H13B 108.0 . . ?
C37 C13 C12 111.4(15) . . ?
C37 C13 H13A 109.3 . . ?
C37 C13 H13B 109.3 . . ?
C30 C27 C32 121.5(18) . . ?
C30 C27 H27 119.3 . . ?
C32 C27 H27 119.2 . . ?
C1 C7 H7A 109.9 . . ?
C1 C7 H7B 109.9 . . ?
C1 C7 C5 109.0(19) . . ?
H7A C7 H7B 108.3 . . ?
C5 C7 H7A 109.9 . . ?
C5 C7 H7B 109.9 . . ?
C34 C29 H29 121.3 . . ?
C9 C29 C34 117(2) . . ?
C9 C29 H29 121.3 . . ?
C16 C15 H15A 110.7 . . ?
C16 C15 H15B 110.7 . . ?
H15A C15 H15B 108.8 . . ?
C41 C15 C16 105(2) . . ?
C41 C15 H15A 110.7 . . ?
C41 C15 H15B 110.7 . . ?
C3 C31 H31 119.2 . . ?
C3 C31 C9 121.7(19) . . ?
C9 C31 H31 119.2 . . ?
C26 C2 H2A 109.5 . . ?
C26 C2 H2B 109.5 . . ?
C26 C2 H2C 109.5 . . ?
H2A C2 H2B 109.5 . . ?
H2A C2 H2C 109.5 . . ?
H2B C2 H2C 109.5 . . ?
C19 C33 H33 118.8 . . ?
C39 C33 H33 118.8 . . ?
C39 C33 C19 122(3) . . ?
C25 C17 H17 121.5 . . ?
C25 C17 C19 117(3) . . ?
C19 C17 H17 121.5 . . ?
C25 C35 H35 118.1 . . ?
C25 C35 C39 124(3) . . ?
C39 C35 H35 118.1 . . ?
C29 C9 H9 120.6 . . ?
C31 C9 C29 119(2) . . ?
C31 C9 H9 120.6 . . ?
C13 C37 H37A 109.5 . . ?
C13 C37 H37B 109.5 . . ?
C13 C37 H37C 109.5 . . ?
H37A C37 H37B 109.5 . . ?
H37A C37 H37C 109.5 . . ?
H37B C37 H37C 109.5 . . ?
C33 C19 C17 123(3) . . ?
C33 C19 H19 118.7 . . ?
C17 C19 H19 118.7 . . ?
C33 C39 C35 115(3) . . ?
C33 C39 H39 122.7 . . ?
C35 C39 H39 122.7 . . ?
C7 C5 H5A 109.5 . . ?
C7 C5 H5B 109.5 . . ?
C7 C5 H5C 109.5 . . ?
H5A C5 H5B 109.5 . . ?
H5A C5 H5C 109.5 . . ?
H5B C5 H5C 109.5 . . ?
C15 C41 H41A 109.5 . . ?
C15 C41 H41B 109.5 . . ?
C15 C41 H41C 109.5 . . ?
H41A C41 H41B 109.5 . . ?
H41A C41 H41C 109.5 . . ?
H41B C41 H41C 109.5 . . ?
H21A C21 H21B 109.5 . . ?
H21A C21 H21C 109.5 . . ?
H21B C21 H21C 109.5 . . ?
C11 C21 H21A 109.5 . . ?
C11 C21 H21B 109.5 . . ?
C11 C21 H21C 109.5 . . ?
H43A C43 H43B 107.3 . . ?
C11 C43 H43A 108.1 . . ?
C11 C43 H43B 108.1 . . ?
C11 C43 C45 117(4) . . ?
C45 C43 H43A 108.1 . . ?
C45 C43 H43B 108.1 . . ?
C21 C11 H11A 108.6 . . ?
C21 C11 H11B 108.6 . . ?
C43 C11 C21 115(3) . . ?
C43 C11 H11A 108.6 . . ?
C43 C11 H11B 108.6 . . ?
H11A C11 H11B 107.6 . . ?
C43 C45 H45A 111.1 . . ?
C43 C45 H45B 111.1 . . ?
C43 C45 C47 104(4) . . ?
H45A C45 H45B 109.0 . . ?
C47 C45 H45A 111.1 . . ?
C47 C45 H45B 111.1 . . ?
H23A C23 H23B 109.5 . . ?
H23A C23 H23C 109.5 . . ?
H23B C23 H23C 109.5 . . ?
C47 C23 H23A 109.5 . . ?
C47 C23 H23B 109.5 . . ?
C47 C23 H23C 109.5 . . ?
C45 C47 C23 120(3) . . ?
C45 C47 H47A 107.4 . . ?
C45 C47 H47B 107.4 . . ?
C23 C47 H47A 107.4 . . ?
C23 C47 H47B 107.4 . . ?
H47A C47 H47B 107.0 . . ?
F1 B1 F1 113(3) 3_675 2_765 ?
F1 B1 F1 113(3) 2_765 . ?
F1 B1 F1 113(3) 3_675 . ?
F1 B1 F2 106(3) 3_675 . ?
F1 B1 F2 106(3) 2_765 . ?
F1 B1 F2 106(3) . . ?

loop_
_geom_bond_atom_site_label_1
_geom_bond_atom_site_label_2
_geom_bond_distance
_geom_bond_site_symmetry_2
_geom_bond_publ_flag
Cu1 Cu11 2.740(3) . ?
Cu1 Cu5 2.787(2) . ?
Cu1 S1 2.338(4) 14_456 ?
Cu1 S4 2.223(4) . ?
Cu1 S6 2.225(5) . ?
Cu4 Cu4 2.658(3) 15_556 ?
Cu4 Cu4 2.658(3) 14_456 ?
Cu4 Cu8 2.650(3) . ?
Cu4 Cu11 2.702(2) . ?
Cu4 Cu7 2.758(2) 3_565 ?
Cu4 Cu7 2.751(2) . ?
Cu4 Cu7 2.737(3) 14_456 ?
Cu4 Cu9 2.732(3) 3_565 ?
Cu4 Cu5 2.688(2) 14_456 ?
Cu6 Cu3 2.747(2) . ?
Cu6 Cu9 2.720(3) . ?
Cu6 S3 2.345(4) 2_665 ?
Cu6 S2 2.225(4) . ?
Cu6 S5 2.227(5) . ?
Cu8 Cu3 2.690(4) 2_665 ?
Cu8 Cu3 2.690(4) 3_565 ?
Cu8 Cu3 2.690(4) . ?
Cu8 Cu7 2.7552(16) . ?
Cu8 Cu7 2.7550(16) 2_665 ?
Cu8 Cu7 2.7551(17) 3_565 ?
Cu10 S4 2.398(5) . ?
Cu10 S6 2.378(4) 15_556 ?
Cu10 S2 2.385(4) 14_456 ?
Cu10 P1 2.239(4) . ?
Cu11 Cu7 2.783(2) . ?
Cu11 Cu9 2.845(2) 3_565 ?
Cu11 Cu5 2.845(3) 14_456 ?
Cu11 S6 2.266(3) . ?
Cu11 S3 2.265(5) . ?
Cu3 Cu3 2.868(3) 3_565 ?
Cu3 Cu3 2.868(3) 2_665 ?
Cu3 Cu7 2.719(3) . ?
Cu3 S3 2.275(4) . ?
Cu3 S5 2.253(5) . ?
Cu7 Cu9 2.791(2) . ?
Cu7 Cu5 2.719(3) . ?
Cu7 S1 2.438(4) . ?
Cu7 S3 2.441(5) . ?
Cu2 S5 2.368(4) 3_565 ?
Cu2 S5 2.368(4) . ?
Cu2 S5 2.368(4) 2_665 ?
Cu2 P2 2.237(11) . ?
Cu9 Cu5 2.856(3) 15_556 ?
Cu9 S1 2.263(4) . ?
Cu9 S2 2.264(5) . ?
Cu5 S1 2.276(4) . ?
Cu5 S4 2.251(4) . ?
S1 C14 1.846(16) . ?
S4 C6 1.844(15) . ?
S6 C8 1.853(16) . ?
S3 C12 1.825(16) . ?
S2 C16 1.856(16) . ?
S5 C1 1.845(14) . ?
P1 C18 1.81(2) . ?
P1 C28 1.817(15) . ?
P1 C40 1.838(17) . ?
P2 C25 1.82(2) 3_565 ?
P2 C25 1.82(2) 2_665 ?
P2 C25 1.82(2) . ?
C1 H1A 0.9900 . ?
C1 H1B 0.9900 . ?
C1 C7 1.50(3) . ?
C4 H4 0.9500 . ?
C4 C10 1.40(2) . ?
C4 C40 1.40(2) . ?
C6 H6A 0.9900 . ?
C6 H6B 0.9900 . ?
C6 C36 1.533(19) . ?
C8 H8A 0.9900 . ?
C8 H8B 0.9900 . ?
C8 C24 1.486(18) . ?
C10 H10 0.9500 . ?
C10 C38 1.32(2) . ?
C12 H12A 0.9900 . ?
C12 H12B 0.9900 . ?
C12 C13 1.51(2) . ?
C14 H14A 0.9900 . ?
C14 H14B 0.9900 . ?
C14 C26 1.51(2) . ?
C16 H16A 0.9900 . ?
C16 H16B 0.9900 . ?
C16 C15 1.541(18) . ?
C18 C34 1.34(3) . ?
C18 C3 1.43(2) . ?
C20 H20 0.9500 . ?
C20 C40 1.365(19) . ?
C20 C42 1.42(3) . ?
C22 H22 0.9500 . ?
C22 C28 1.41(2) . ?
C22 C30 1.40(2) . ?
C24 H24A 0.9900 . ?
C24 H24B 0.9900 . ?
C24 C44 1.49(3) . ?
C26 H26A 0.9900 . ?
C26 H26B 0.9900 . ?
C26 C2 1.54(3) . ?
C28 C48 1.39(3) . ?
C30 H30 0.9500 . ?
C30 C27 1.35(3) . ?
C32 H32 0.9500 . ?
C32 C48 1.38(2) . ?
C32 C27 1.40(3) . ?
C34 H34 0.9500 . ?
C34 C29 1.44(3) . ?
C36 H36A 0.9900 . ?
C36 H36B 0.9900 . ?
C36 C46 1.53(2) . ?
C38 H38 0.9500 . ?
C38 C42 1.37(3) . ?
C42 H42 0.9500 . ?
C44 H44A 0.9800 . ?
C44 H44B 0.9800 . ?
C44 H44C 0.9800 . ?
C46 H46A 0.9800 . ?
C46 H46B 0.9800 . ?
C46 H46C 0.9800 . ?
C48 H48 0.9500 . ?
C3 H3 0.9500 . ?
C3 C31 1.36(3) . ?
C25 C17 1.405(18) . ?
C25 C35 1.40(3) . ?
C13 H13A 0.9900 . ?
C13 H13B 0.9900 . ?
C13 C37 1.49(2) . ?
C27 H27 0.9500 . ?
C7 H7A 0.9900 . ?
C7 H7B 0.9900 . ?
C7 C5 1.53(3) . ?
C29 H29 0.9500 . ?
C29 C9 1.42(3) . ?
C15 H15A 0.9900 . ?
C15 H15B 0.9900 . ?
C15 C41 1.496(17) . ?
C31 H31 0.9500 . ?
C31 C9 1.39(3) . ?
C2 H2A 0.9800 . ?
C2 H2B 0.9800 . ?
C2 H2C 0.9800 . ?
C33 H33 0.9500 . ?
C33 C19 1.39(4) . ?
C33 C39 1.38(4) . ?
C17 H17 0.9500 . ?
C17 C19 1.41(3) . ?
C35 H35 0.9500 . ?
C35 C39 1.43(3) . ?
C9 H9 0.9500 . ?
C37 H37A 0.9800 . ?
C37 H37B 0.9800 . ?
C37 H37C 0.9800 . ?
C19 H19 0.9500 . ?
C39 H39 0.9500 . ?
C5 H5A 0.9800 . ?
C5 H5B 0.9800 . ?
C5 H5C 0.9800 . ?
C41 H41A 0.9800 . ?
C41 H41B 0.9800 . ?
C41 H41C 0.9800 . ?
C21 H21A 0.9800 . ?
C21 H21B 0.9800 . ?
C21 H21C 0.9800 . ?
C21 C11 1.64(5) . ?
C43 H43A 0.9900 . ?
C43 H43B 0.9900 . ?
C43 C11 1.41(4) . ?
C43 C45 1.49(6) . ?
C11 H11A 0.9900 . ?
C11 H11B 0.9900 . ?
C45 H45A 0.9900 . ?
C45 H45B 0.9900 . ?
C45 C47 1.57(6) . ?
C23 H23A 0.9800 . ?
C23 H23B 0.9800 . ?
C23 H23C 0.9800 . ?
C23 C47 1.66(6) . ?
C47 H47A 0.9900 . ?
C47 H47B 0.9900 . ?
F1 B1 1.395(16) . ?
F2 B1 1.43(2) . ?

loop_
_geom_torsion_atom_site_label_1
_geom_torsion_atom_site_label_2
_geom_torsion_atom_site_label_3
_geom_torsion_atom_site_label_4
_geom_torsion
_geom_torsion_site_symmetry_1
_geom_torsion_site_symmetry_2
_geom_torsion_site_symmetry_3
_geom_torsion_site_symmetry_4
_geom_torsion_publ_flag
Cu1 S1 C14 C26 -0.6(14) 15_556 . . . ?
Cu1 S4 C6 C36 85.3(12) . . . . ?
Cu1 S6 C8 C24 -95.7(12) . . . . ?
Cu6 S3 C12 C13 1.7(14) 3_565 . . . ?
Cu6 S2 C16 C15 -88.1(14) . . . . ?
Cu6 S5 C1 C7 95.8(15) . . . . ?
Cu10 S4 C6 C36 -88.5(11) . . . . ?
Cu10 S6 C8 C24 81.3(13) 14_456 . . . ?
Cu10 S2 C16 C15 89.4(14) 15_556 . . . ?
Cu10 P1 C18 C34 -26.8(18) . . . . ?
Cu10 P1 C18 C3 151.1(13) . . . . ?
Cu10 P1 C28 C22 -27.6(16) . . . . ?
Cu10 P1 C28 C48 148.6(14) . . . . ?
Cu10 P1 C40 C4 -34.0(15) . . . . ?
Cu10 P1 C40 C20 146.7(14) . . . . ?
Cu11 S6 C8 C24 -177.6(11) . . . . ?
Cu11 S3 C12 C13 -95.4(13) . . . . ?
Cu3 S3 C12 C13 100.3(12) . . . . ?
Cu3 S5 C1 C7 177.7(13) . . . . ?
Cu7 S1 C14 C26 177.9(10) . . . . ?
Cu7 S3 C12 C13 -178.5(10) . . . . ?
Cu2 S5 C1 C7 -81.9(15) . . . . ?
Cu2 P2 C25 C17 -26.1(19) . . . . ?
Cu2 P2 C25 C35 154.7(19) . . . . ?
Cu9 S1 C14 C26 -100.0(12) . . . . ?
Cu9 S2 C16 C15 -168.9(12) . . . . ?
Cu5 S1 C14 C26 98.2(11) . . . . ?
Cu5 S4 C6 C36 168.9(10) . . . . ?
S1 C14 C26 C2 179.9(14) . . . . ?
S4 C6 C36 C46 178.1(13) . . . . ?
S6 C8 C24 C44 -177.0(13) . . . . ?
S3 C12 C13 C37 177.8(15) . . . . ?
S2 C16 C15 C41 176.6(19) . . . . ?
S5 C1 C7 C5 180.0(16) . . . . ?
P1 C18 C34 C29 -175.7(16) . . . . ?
P1 C18 C3 C31 176.1(16) . . . . ?
P1 C28 C48 C32 179.2(14) . . . . ?
P2 C25 C17 C19 -176.0(17) . . . . ?
P2 C25 C35 C39 177(2) . . . . ?
C4 C10 C38 C42 -1(3) . . . . ?
C10 C4 C40 P1 -178.6(13) . . . . ?
C10 C4 C40 C20 1(3) . . . . ?
C10 C38 C42 C20 0(3) . . . . ?
C18 P1 C28 C22 -154.0(14) . . . . ?
C18 P1 C28 C48 22.2(18) . . . . ?
C18 P1 C40 C4 92.6(14) . . . . ?
C18 P1 C40 C20 -86.8(16) . . . . ?
C18 C34 C29 C9 -6(3) . . . . ?
C18 C3 C31 C9 5(3) . . . . ?
C22 C28 C48 C32 -5(3) . . . . ?
C22 C30 C27 C32 2(3) . . . . ?
C28 P1 C18 C34 98.9(16) . . . . ?
C28 P1 C18 C3 -83.2(16) . . . . ?
C28 P1 C40 C4 -159.4(14) . . . . ?
C28 P1 C40 C20 21.2(17) . . . . ?
C28 C22 C30 C27 -2(3) . . . . ?
C30 C22 C28 P1 -180.0(14) . . . . ?
C30 C22 C28 C48 4(3) . . . . ?
C34 C18 C3 C31 -6(3) . . . . ?
C34 C29 C9 C31 4(3) . . . . ?
C40 P1 C18 C34 -152.2(15) . . . . ?
C40 P1 C18 C3 25.7(16) . . . . ?
C40 P1 C28 C22 97.4(14) . . . . ?
C40 P1 C28 C48 -86.4(18) . . . . ?
C40 C4 C10 C38 1(3) . . . . ?
C40 C20 C42 C38 1(3) . . . . ?
C42 C20 C40 P1 177.6(16) . . . . ?
C42 C20 C40 C4 -2(3) . . . . ?
C48 C32 C27 C30 -3(3) . . . . ?
C3 C18 C34 C29 6(3) . . . . ?
C3 C31 C9 C29 -4(3) . . . . ?
C25 P2 C25 C17 -150.4(18) 2_665 . . . ?
C25 P2 C25 C17 98(2) 3_565 . . . ?
C25 P2 C25 C35 -81.0(18) 3_565 . . . ?
C25 P2 C25 C35 31(2) 2_665 . . . ?
C25 C17 C19 C33 0(4) . . . . ?
C25 C35 C39 C33 -2(4) . . . . ?
C27 C32 C48 C28 4(3) . . . . ?
C17 C25 C35 C39 -2(4) . . . . ?
C35 C25 C17 C19 3(3) . . . . ?
C19 C33 C39 C35 5(5) . . . . ?
C39 C33 C19 C17 -4(5) . . . . ?
C43 C45 C47 C23 69(5) . . . . ?
C11 C43 C45 C47 -174(3) . . . . ?
C45 C43 C11 C21 -179(3) . . . . ?
